data_7212657
loop_
_publ_author_name
'Mocilac, Pavle'
'Tallon, Mark'
'Lough, Alan J.'
'Gallagher, John F.'

_publ_section_title
;
 Synthesis, structural and conformational analysis of a 3 \\times 3 isomer
 grid based on nine methyl-N-(pyridyl)benzamides
;
_journal_issue 10
_journal_name_full CrystEngComm
_journal_page_first 3080
_journal_paper_doi 10.1039/c002986f
_journal_volume 12
_journal_year 2010
_chemical_formula_moiety 'C13 H12 N2 O'
_chemical_formula_sum 'C13 H12 N2 O'
_chemical_formula_weight 212.25
_chemical_melting_point 453.5
_chemical_name_common Mpp
_chemical_name_systematic
;
?
;
_space_group_IT_number 14
_symmetry_cell_setting monoclinic
_symmetry_space_group_name_Hall '-P 2yn'
_symmetry_space_group_name_H-M 'P 1 21/n 1'
_atom_sites_solution_hydrogens geom
_atom_sites_solution_primary direct
_atom_sites_solution_secondary difmap
_audit_creation_method SHELXL-97
_cell_angle_alpha 90.00
_cell_angle_beta 101.594(4)
_cell_angle_gamma 90.00
_cell_formula_units_Z 4
_cell_length_a 5.6975(4)
_cell_length_b 16.8860(13)
_cell_length_c 11.0191(5)
_cell_measurement_reflns_used 2871
_cell_measurement_temperature 150(2)
_cell_measurement_theta_max 27.5
_cell_measurement_theta_min 2.5
_cell_volume 1038.49(12)
_computing_cell_refinement 'DENZO-SMN (Otwinowski and Minor, 1997)'
_computing_data_collection 'kappaCCD Server software (Nonius, 1997)'
_computing_data_reduction 'DENZO-SMN (Otwinowski and Minor, 1997)'
_computing_molecular_graphics 'PLATON (Spek, 2003)'
_computing_publication_material 'SHELXL97 and PREP8 (Ferguson, 1998)'
_computing_structure_refinement 'SHELXL97 (Sheldrick, 2008) and SORTX (McArdle, 1995)'
_computing_structure_solution 'SHELXS97 (Sheldrick, 2008)'
_diffrn_ambient_temperature 150(2)
_diffrn_measured_fraction_theta_full 0.984
_diffrn_measured_fraction_theta_max 0.984
_diffrn_measurement_device 'Nonius KappaCCD'
_diffrn_measurement_method '\f, \w scans with \k offsets'
_diffrn_radiation_monochromator graphite
_diffrn_radiation_source 'fine-focus sealed X-ray tube'
_diffrn_radiation_type MoK\a
_diffrn_radiation_wavelength 0.71073
_diffrn_reflns_av_R_equivalents 0.0715
_diffrn_reflns_av_sigmaI/netI 0.0895
_diffrn_reflns_limit_h_max 7
_diffrn_reflns_limit_h_min -7
_diffrn_reflns_limit_k_max 21
_diffrn_reflns_limit_k_min -18
_diffrn_reflns_limit_l_max 14
_diffrn_reflns_limit_l_min -14
_diffrn_reflns_number 7570
_diffrn_reflns_theta_full 27.55
_diffrn_reflns_theta_max 27.55
_diffrn_reflns_theta_min 3.06
_diffrn_standards_number 6020
_exptl_absorpt_coefficient_mu 0.088
_exptl_absorpt_correction_T_max 0.987
_exptl_absorpt_correction_T_min 0.978
_exptl_absorpt_correction_type multi-scan
_exptl_absorpt_process_details '(SORTAV; Blessing, 1995)'
_exptl_crystal_colour colourless
_exptl_crystal_density_diffrn 1.358
_exptl_crystal_density_method 'not measured'
_exptl_crystal_description block
_exptl_crystal_F_000 448
_exptl_crystal_size_max 0.26
_exptl_crystal_size_mid 0.20
_exptl_crystal_size_min 0.15
_refine_diff_density_max 0.35
_refine_diff_density_min -0.29
_refine_diff_density_rms 0.07
_refine_ls_extinction_method none
_refine_ls_goodness_of_fit_ref 1.004
_refine_ls_hydrogen_treatment mixed
_refine_ls_matrix_type full
_refine_ls_number_parameters 150
_refine_ls_number_reflns 2367
_refine_ls_number_restraints 0
_refine_ls_restrained_S_all 1.004
_refine_ls_R_factor_all 0.1424
_refine_ls_R_factor_gt 0.0664
_refine_ls_shift/su_max 0.000
_refine_ls_shift/su_mean 0.000
_refine_ls_structure_factor_coef Fsqd
_refine_ls_weighting_details 'w=1/[\s^2^(Fo^2^)+(0.1121P)^2^] where P=(Fo^2^+2Fc^2^)/3'
_refine_ls_weighting_scheme calc
_refine_ls_wR_factor_gt 0.1546
_refine_ls_wR_factor_ref 0.2015
_reflns_number_gt 1262
_reflns_number_total 2367
_reflns_threshold_expression I>2\s(I)
_cod_data_source_file c002986f.txt
_cod_data_source_block Mpp-[8-11]
_cod_depositor_comments
;
The following automatic conversions were performed:

'_symmetry_cell_setting' value 'Monoclinic' changed to 'monoclinic'
according to /home/saulius/struct/CIF-dictionaries/cif_core.dic
dictionary named 'cif_core.dic' version 2.4.2 from 2011-04-26.

Automatic conversion script
Id: cif_fix_values 1891 2012-01-12 08:04:46Z andrius 
;
_cod_original_sg_symbol_H-M 'P 21/n'
_cod_database_code 7212657

loop_
_symmetry_equiv_pos_as_xyz
'x, y, z'
'-x+1/2, y+1/2, -z+1/2'
'-x, -y, -z'
'x-1/2, -y-1/2, z-1/2'

loop_
_atom_site_label
_atom_site_type_symbol
_atom_site_fract_x
_atom_site_fract_y
_atom_site_fract_z
_atom_site_U_iso_or_equiv
_atom_site_adp_type
_atom_site_occupancy
_atom_site_symmetry_multiplicity
_atom_site_calc_flag
_atom_site_refinement_flags
O1 O 0.4141(3) 0.09042(11) 0.55766(16) 0.0353(5) Uani 1 1 d .
C1 C 0.6320(4) 0.08475(15) 0.5907(2) 0.0262(6) Uani 1 1 d .
N1 N 0.7918(4) 0.12622(13) 0.5376(2) 0.0298(6) Uani 1 1 d .
H1 H 0.929(5) 0.1314(16) 0.580(2) 0.028(8) Uiso 1 1 d .
C11 C 0.7422(4) 0.03005(15) 0.6935(2) 0.0276(6) Uani 1 1 d .
C12 C 0.6147(5) 0.01297(16) 0.7848(2) 0.0301(7) Uani 1 1 d .
H12 H 0.4638 0.0374 0.7829 0.036 Uiso 1 1 calc R
C13 C 0.7067(5) -0.03994(16) 0.8796(2) 0.0304(7) Uani 1 1 d .
H13 H 0.6186 -0.0503 0.9426 0.037 Uiso 1 1 calc R
C14 C 0.9240(5) -0.07770(16) 0.8838(2) 0.0294(6) Uani 1 1 d .
C15 C 1.0491(5) -0.06038(16) 0.7906(2) 0.0311(7) Uani 1 1 d .
H15 H 1.1977 -0.0860 0.7912 0.037 Uiso 1 1 calc R
C16 C 0.9627(5) -0.00679(17) 0.6970(2) 0.0314(7) Uani 1 1 d .
H16 H 1.0531 0.0048 0.6355 0.038 Uiso 1 1 calc R
C17 C 1.0226(5) -0.13637(17) 0.9835(2) 0.0388(7) Uani 1 1 d .
H17A H 0.9887 -0.1182 1.0627 0.058 Uiso 0.50 1 calc PR
H17B H 1.1962 -0.1411 0.9903 0.058 Uiso 0.50 1 calc PR
H17C H 0.9471 -0.1881 0.9625 0.058 Uiso 0.50 1 calc PR
H17D H 1.0993 -0.1800 0.9476 0.058 Uiso 0.50 1 calc PR
H17E H 0.8918 -0.1572 1.0200 0.058 Uiso 0.50 1 calc PR
H17F H 1.1409 -0.1102 1.0478 0.058 Uiso 0.50 1 calc PR
C21 C 0.7384(4) 0.17732(15) 0.4355(2) 0.0261(6) Uani 1 1 d .
C22 C 0.9216(5) 0.22644(15) 0.4113(2) 0.0287(6) Uani 1 1 d .
H22 H 1.0764 0.2254 0.4633 0.034 Uiso 1 1 calc R
C23 C 0.8721(5) 0.27655(16) 0.3099(2) 0.0320(7) Uani 1 1 d .
H23 H 0.9976 0.3098 0.2947 0.038 Uiso 1 1 calc R
N24 N 0.6608(4) 0.28140(14) 0.2322(2) 0.0339(6) Uani 1 1 d .
C25 C 0.4903(5) 0.23251(15) 0.2560(2) 0.0305(7) Uani 1 1 d .
H25 H 0.3383 0.2341 0.2015 0.037 Uiso 1 1 calc R
C26 C 0.5192(4) 0.17972(16) 0.3543(2) 0.0280(6) Uani 1 1 d .
H26 H 0.3917 0.1461 0.3655 0.034 Uiso 1 1 calc R

loop_
_atom_site_aniso_label
_atom_site_aniso_U_11
_atom_site_aniso_U_22
_atom_site_aniso_U_33
_atom_site_aniso_U_23
_atom_site_aniso_U_13
_atom_site_aniso_U_12
O1 0.0293(11) 0.0413(13) 0.0352(10) 0.0054(9) 0.0062(8) 0.0021(9)
C1 0.0270(15) 0.0257(15) 0.0264(13) -0.0048(11) 0.0061(11) 0.0000(11)
N1 0.0259(14) 0.0320(14) 0.0303(12) 0.0053(10) 0.0029(11) -0.0025(10)
C11 0.0313(15) 0.0272(15) 0.0249(13) -0.0024(11) 0.0071(12) -0.0036(11)
C12 0.0295(15) 0.0292(16) 0.0326(14) -0.0030(12) 0.0081(12) -0.0008(11)
C13 0.0373(16) 0.0292(16) 0.0273(13) -0.0001(11) 0.0125(12) -0.0062(12)
C14 0.0283(14) 0.0297(16) 0.0281(13) 0.0001(11) 0.0010(11) -0.0058(12)
C15 0.0268(14) 0.0309(16) 0.0345(14) 0.0006(12) 0.0037(12) -0.0004(12)
C16 0.0281(15) 0.0379(18) 0.0297(14) -0.0008(12) 0.0093(12) -0.0033(12)
C17 0.0432(18) 0.0351(19) 0.0361(15) 0.0041(13) 0.0031(13) -0.0038(13)
C21 0.0279(14) 0.0250(16) 0.0258(13) -0.0021(11) 0.0064(11) 0.0008(11)
C22 0.0265(14) 0.0307(16) 0.0280(14) -0.0007(12) 0.0033(11) -0.0010(12)
C23 0.0290(15) 0.0323(17) 0.0362(15) 0.0015(12) 0.0099(13) -0.0026(12)
N24 0.0346(14) 0.0335(14) 0.0327(13) 0.0001(10) 0.0047(11) -0.0015(11)
C25 0.0286(15) 0.0321(17) 0.0289(14) -0.0020(12) 0.0016(12) 0.0000(12)
C26 0.0278(15) 0.0271(15) 0.0287(14) -0.0031(11) 0.0046(11) -0.0032(11)

loop_
_atom_type_symbol
_atom_type_description
_atom_type_scat_dispersion_real
_atom_type_scat_dispersion_imag
_atom_type_scat_source
C C 0.0033 0.0016 'International Tables Vol C Tables 4.2.6.8 and 6.1.1.4'
H H 0.0000 0.0000 'International Tables Vol C Tables 4.2.6.8 and 6.1.1.4'
N N 0.0061 0.0033 'International Tables Vol C Tables 4.2.6.8 and 6.1.1.4'
O O 0.0106 0.0060 'International Tables Vol C Tables 4.2.6.8 and 6.1.1.4'

loop_
_geom_angle_atom_site_label_1
_geom_angle_atom_site_label_2
_geom_angle_atom_site_label_3
_geom_angle
O1 C1 N1 123.6(2)
O1 C1 C11 121.2(2)
N1 C1 C11 115.1(2)
C1 N1 C21 127.0(2)
C1 N1 H1 116.7(18)
C21 N1 H1 114.2(18)
C12 C11 C16 119.2(2)
C12 C11 C1 118.4(2)
C16 C11 C1 122.3(2)
C11 C12 C13 120.3(2)
C11 C12 H12 119.8
C13 C12 H12 119.8
C14 C13 C12 121.2(2)
C14 C13 H13 119.4
C12 C13 H13 119.4
C13 C14 C15 117.7(2)
C13 C14 C17 121.9(2)
C15 C14 C17 120.4(2)
C16 C15 C14 121.9(3)
C16 C15 H15 119.1
C14 C15 H15 119.1
C15 C16 C11 119.7(2)
C15 C16 H16 120.2
C11 C16 H16 120.2
C14 C17 H17A 109.5
C14 C17 H17B 109.5
H17A C17 H17B 109.5
C14 C17 H17C 109.5
H17A C17 H17C 109.5
H17B C17 H17C 109.5
C14 C17 H17D 109.5
H17A C17 H17D 141.1
H17B C17 H17D 56.3
H17C C17 H17D 56.3
C14 C17 H17E 109.5
H17A C17 H17E 56.3
H17B C17 H17E 141.1
H17C C17 H17E 56.3
H17D C17 H17E 109.5
C14 C17 H17F 109.5
H17A C17 H17F 56.3
H17B C17 H17F 56.3
H17C C17 H17F 141.1
H17D C17 H17F 109.5
H17E C17 H17F 109.5
C26 C21 C22 118.0(2)
C26 C21 N1 124.0(2)
C22 C21 N1 117.9(2)
C23 C22 C21 118.5(2)
C23 C22 H22 120.8
C21 C22 H22 120.8
N24 C23 C22 124.6(2)
N24 C23 H23 117.7
C22 C23 H23 117.7
C23 N24 C25 115.7(2)
N24 C25 C26 124.9(2)
N24 C25 H25 117.6
C26 C25 H25 117.6
C21 C26 C25 118.3(2)
C21 C26 H26 120.8
C25 C26 H26 120.8

loop_
_geom_bond_atom_site_label_1
_geom_bond_atom_site_label_2
_geom_bond_distance
O1 C1 1.225(3)
C1 N1 1.370(3)
C1 C11 1.498(4)
N1 C21 1.401(3)
N1 H1 0.83(3)
C11 C12 1.385(3)
C11 C16 1.395(4)
C12 C13 1.394(4)
C12 H12 0.9500
C13 C14 1.386(4)
C13 H13 0.9500
C14 C15 1.394(4)
C14 C17 1.501(4)
C15 C16 1.386(4)
C15 H15 0.9500
C16 H16 0.9500
C17 H17A 0.9800
C17 H17B 0.9800
C17 H17C 0.9800
C17 H17D 0.9800
C17 H17E 0.9800
C17 H17F 0.9800
C21 C26 1.383(4)
C21 C22 1.400(3)
C22 C23 1.385(4)
C22 H22 0.9500
C23 N24 1.333(3)
C23 H23 0.9500
N24 C25 1.340(3)
C25 C26 1.387(4)
C25 H25 0.9500
C26 H26 0.9500

loop_
_geom_hbond_atom_site_label_D
_geom_hbond_atom_site_label_H
_geom_hbond_atom_site_label_A
_geom_hbond_distance_DH
_geom_hbond_distance_HA
_geom_hbond_distance_DA
_geom_hbond_angle_DHA
_geom_hbond_site_symmetry_A
_geom_hbond_publ_flag
N1 H1 N24 0.83(3) 2.42(3) 3.105(3) 141(2) 4_666 yes
C26 H26 O1 0.95 2.30 2.862(3) 118 . yes
C26 H26 Cg1 0.95 2.81 3.490(3) 129 3_656 yes

loop_
_geom_torsion_atom_site_label_1
_geom_torsion_atom_site_label_2
_geom_torsion_atom_site_label_3
_geom_torsion_atom_site_label_4
_geom_torsion
O1 C1 N1 C21 -3.6(4)
C11 C1 N1 C21 175.8(2)
O1 C1 C11 C12 -28.1(4)
N1 C1 C11 C12 152.4(2)
O1 C1 C11 C16 148.9(3)
N1 C1 C11 C16 -30.6(4)
C16 C11 C12 C13 0.5(4)
C1 C11 C12 C13 177.6(2)
C11 C12 C13 C14 -1.2(4)
C12 C13 C14 C15 0.6(4)
C12 C13 C14 C17 -178.4(3)
C13 C14 C15 C16 0.7(4)
C17 C14 C15 C16 179.7(3)
C14 C15 C16 C11 -1.4(4)
C12 C11 C16 C15 0.7(4)
C1 C11 C16 C15 -176.2(2)
C1 N1 C21 C26 -16.0(4)
C1 N1 C21 C22 167.0(2)
C26 C21 C22 C23 2.0(4)
N1 C21 C22 C23 179.2(2)
C21 C22 C23 N24 -0.3(4)
C22 C23 N24 C25 -1.1(4)
C23 N24 C25 C26 0.8(4)
C22 C21 C26 C25 -2.2(4)
N1 C21 C26 C25 -179.3(2)
N24 C25 C26 C21 0.9(4)
